data_1517937
loop_
_publ_author_name
'Zachwieja, Uwe'

_publ_section_title
;
 Single-crystal growth and structure refinement of RbAu and CsAU
;
_journal_name_full 'Zeitschrift fuer Anorganische und Allgemeine Chemie'
_journal_page_first 1095
_journal_page_last 1097
_journal_volume 619
_journal_year 1993
_chemical_formula_sum 'Au Cs'
_chemical_formula_weight 329.88
_space_group_IT_number 221
_symmetry_cell_setting cubic
_symmetry_Int_Tables_number 221
_symmetry_space_group_name_Hall '-P 4 2 3'
_symmetry_space_group_name_H-M 'P m -3 m'
_cell_angle_alpha 90
_cell_angle_beta 90
_cell_angle_gamma 90
_cell_formula_units_Z 1
_cell_length_a 4.258(1)
_cell_length_b 4.258(1)
_cell_length_c 4.258(1)
_cell_volume 77.20(3)
_diffrn_ambient_temperature 293
_diffrn_radiation_probe x-ray
_diffrn_radiation_type AgK\a
_diffrn_radiation_wavelength 0.56162
_exptl_absorpt_coefficient_mu 31.930
_exptl_crystal_density_diffrn 7.096
_exptl_crystal_F_000 134
_refine_ls_number_parameters 4
_refine_ls_number_reflns 34
_refine_ls_R_factor_gt 0.009
_refine_ls_wR_factor_gt 0.010
_cod_data_source_file CsAu.cif
_cod_data_source_block RbAu
_cod_original_cell_volume 77.20(5)
_cod_original_formula_sum 'Cs Au'
_cod_database_code 1517937

loop_
_symmetry_equiv_pos_site_id
_symmetry_equiv_pos_as_xyz
1 x,y,z
2 -y,x,z
3 -x,-y,z
4 y,-x,z
5 x,-y,-z
6 y,x,-z
7 -x,y,-z
8 -y,-x,-z
9 z,x,y
10 -x,z,y
11 -z,-x,y
12 x,-z,y
13 z,-x,-y
14 x,z,-y
15 -z,x,-y
16 -x,-z,-y
17 y,z,x
18 -z,-y,-x
19 -z,y,x
20 z,y,-x
21 z,-y,x
22 y,-z,-x
23 -y,-z,x
24 -y,z,-x
25 -x,-y,-z
26 y,-x,-z
27 x,y,-z
28 -y,x,-z
29 -x,y,z
30 -y,-x,z
31 x,-y,z
32 y,x,z
33 -z,-x,-y
34 x,-z,-y
35 z,x,-y
36 -x,z,-y
37 -z,x,y
38 -x,-z,y
39 z,-x,y
40 x,z,y
41 -y,-z,-x
42 z,y,x
43 z,-y,-x
44 -z,-y,x
45 -z,y,-x
46 -y,z,x
47 y,z,-x
48 y,-z,x

loop_
_atom_site_label
_atom_site_type_symbol
_atom_site_fract_x
_atom_site_fract_y
_atom_site_fract_z
_atom_site_U_iso_or_equiv
Au Au 0 0 0 3.06(1)
Cs Cs 0.5 0.5 0.5 2.34(2)

loop_
_atom_type_symbol
_atom_type_description
_atom_type_scat_dispersion_real
_atom_type_scat_dispersion_imag
_atom_type_scat_source
Au Au -0.7638 5.9978 ' International Tables Vol C Tables 4.2.6.8 and 6.1.1.4'
Cs Cs -0.7527 1.3916 ' International Tables Vol C Tables 4.2.6.8 and 6.1.1.4'
